data_7113351
loop_
_publ_author_name
'Fujihara, Tetsuaki'
'Obora, Yasushi'
'Tokunaga, Makoto'
'Sato, Hiromichi'
'Tsuji, Yasushi'

_publ_section_title
;
 Dendrimer N-heterocyclic carbene complexes with rhodium(I) at the core.
;
_journal_issue 36
_journal_name_full 'Chemical communications (Cambridge, England)'
_journal_page_first 4526
_journal_page_last 4528
_journal_paper_doi 10.1039/b506927k
_journal_year 2005
_chemical_formula_moiety 'C54 H54 Cl3 N2 O4 Rh '
_chemical_formula_sum 'C54 H54 Cl3 N2 O4 Rh'
_chemical_formula_weight 1004.30
_space_group_IT_number 2
_symmetry_cell_setting triclinic
_symmetry_Int_Tables_number 2
_symmetry_space_group_name_Hall '-P 1'
_symmetry_space_group_name_H-M 'P -1'
_cell_angle_alpha 98.94(2)
_cell_angle_beta 101.480(10)
_cell_angle_gamma 91.966(11)
_cell_formula_units_Z 2
_cell_length_a 10.936(8)
_cell_length_b 12.458(9)
_cell_length_c 17.56(1)
_cell_measurement_reflns_used 8102
_cell_measurement_temperature 113.1
_cell_measurement_theta_max 27.5
_cell_measurement_theta_min 3.1
_cell_volume 2311(3)
_computing_cell_refinement CrystalClear
_computing_data_collection CrystalClear
_computing_data_reduction CrystalStructure
_computing_publication_material 'CrystalStructure 3.6.0'
_computing_structure_refinement CRYSTALS
_computing_structure_solution SIR92
_diffrn_detector_area_resol_mean 14.63
_diffrn_measured_fraction_theta_full 0.9242
_diffrn_measured_fraction_theta_max 0.9242
_diffrn_measurement_device_type 'Rigaku Saturn'
_diffrn_measurement_method \w
_diffrn_radiation_type 'Mo K\a'
_diffrn_radiation_wavelength 0.7107
_diffrn_reflns_av_R_equivalents 0.038
_diffrn_reflns_limit_h_max 14
_diffrn_reflns_limit_h_min -14
_diffrn_reflns_limit_k_max 15
_diffrn_reflns_limit_k_min -15
_diffrn_reflns_limit_l_max 22
_diffrn_reflns_limit_l_min -18
_diffrn_reflns_number 17258
_diffrn_reflns_theta_full 27.48
_diffrn_reflns_theta_max 27.48
_exptl_absorpt_coefficient_mu 0.592
_exptl_absorpt_correction_T_max 0.971
_exptl_absorpt_correction_T_min 0.654
_exptl_absorpt_correction_type multi-scan
_exptl_absorpt_process_details 'Jacobson, R. (1998) Private communication'
_exptl_crystal_colour pale-Yellow
_exptl_crystal_density_diffrn 1.443
_exptl_crystal_density_method 'not measured'
_exptl_crystal_description plate
_exptl_crystal_F_000 1040.00
_exptl_crystal_size_max 0.20
_exptl_crystal_size_mid 0.05
_exptl_crystal_size_min 0.05
_refine_diff_density_max 3.54
_refine_diff_density_min -3.19
_refine_ls_extinction_method none
_refine_ls_goodness_of_fit_ref 1.013
_refine_ls_hydrogen_treatment refall
_refine_ls_number_parameters 629
_refine_ls_number_reflns 12898
_refine_ls_R_factor_gt 0.0620
_refine_ls_shift/su_max 0.0000
_refine_ls_structure_factor_coef Fsqd
_refine_ls_weighting_details 'w = 1/[0.0010Fo^2^ + 3.0000\s(Fo^2^) + 0.5000]/(4Fo^2^)'
_refine_ls_weighting_scheme calc
_refine_ls_wR_factor_ref 0.1590
_reflns_number_gt 12898
_reflns_number_total 16694
_reflns_threshold_expression F^2^>2.0\s(F^2^)
_cod_data_source_file b506927k.txt
_cod_data_source_block 2b
_cod_original_cell_volume 2310.8(30)
_cod_original_formula_sum 'C54 H54 Cl3 N2 O4 Rh '
_cod_database_code 7113351

loop_
_symmetry_equiv_pos_site_id
_symmetry_equiv_pos_as_xyz
1 +X,+Y,+Z
2 -X,-Y,-Z

loop_
_atom_site_label
_atom_site_type_symbol
_atom_site_fract_x
_atom_site_fract_y
_atom_site_fract_z
_atom_site_U_iso_or_equiv
_atom_site_adp_type
_atom_site_occupancy
_atom_site_symmetry_multiplicity
_atom_site_calc_flag
_atom_site_refinement_flags
Rh(1) Rh 0.18807(3) 0.29271(3) 0.01266(2) 0.01787(9) Uani 1.00 1 d .
Cl(1) Cl 0.35818(9) 0.20914(8) -0.03570(5) 0.0158(2) Uani 1.00 1 d .
Cl(2) Cl 0.66413(12) 0.11170(11) 0.04919(9) 0.0488(4) Uani 1.00 1 d .
Cl(3) Cl 0.5800(2) 0.2054(2) 0.19062(10) 0.0730(6) Uani 1.00 1 d .
O(1) O 0.2708(3) 0.5747(2) -0.3680(2) 0.0282(9) Uani 1.00 1 d .
O(2) O 0.4335(3) 0.2498(2) -0.2860(2) 0.0231(8) Uani 1.00 1 d .
O(3) O 0.1268(3) 0.7268(2) 0.2331(2) 0.0263(9) Uani 1.00 1 d .
O(4) O 0.2474(3) 0.4093(2) 0.3542(2) 0.0310(9) Uani 1.00 1 d .
N(1) N 0.2362(3) 0.4927(3) -0.0662(2) 0.0185(9) Uani 1.00 1 d .
N(2) N 0.3530(3) 0.5014(3) 0.0486(2) 0.0185(9) Uani 1.00 1 d .
C(1) C 0.2598(4) 0.4387(3) -0.0040(2) 0.0168(11) Uani 1.00 1 d .
C(2) C 0.3151(4) 0.5865(3) -0.0536(2) 0.0212(12) Uani 1.00 1 d .
C(3) C 0.3892(4) 0.5921(3) 0.0183(2) 0.0227(12) Uani 1.00 1 d .
C(4) C 0.1486(4) 0.4552(3) -0.1413(2) 0.0203(11) Uani 1.00 1 d .
C(5) C 0.2161(4) 0.4368(3) -0.2091(2) 0.0200(11) Uani 1.00 1 d .
C(6) C 0.2101(4) 0.5105(3) -0.2605(2) 0.0238(12) Uani 1.00 1 d .
C(7) C 0.2814(4) 0.4962(3) -0.3194(2) 0.0216(11) Uani 1.00 1 d .
C(8) C 0.3539(4) 0.4099(3) -0.3262(2) 0.0191(11) Uani 1.00 1 d .
C(9) C 0.3586(4) 0.3349(3) -0.2739(2) 0.0208(11) Uani 1.00 1 d .
C(10) C 0.2900(4) 0.3485(3) -0.2149(2) 0.0181(11) Uani 1.00 1 d .
C(11) C 0.3596(4) 0.5766(3) -0.4167(2) 0.0201(11) Uani 1.00 1 d .
C(12) C 0.3429(4) 0.6732(3) -0.4602(2) 0.0186(11) Uani 1.00 1 d .
C(13) C 0.2760(4) 0.7602(3) -0.4363(3) 0.0236(12) Uani 1.00 1 d .
C(14) C 0.2673(4) 0.8489(4) -0.4767(3) 0.0274(13) Uani 1.00 1 d .
C(15) C 0.3258(4) 0.8510(4) -0.5392(3) 0.0269(13) Uani 1.00 1 d .
C(16) C 0.3922(4) 0.7632(4) -0.5641(3) 0.0270(13) Uani 1.00 1 d .
C(17) C 0.3987(4) 0.6753(4) -0.5243(2) 0.0224(11) Uani 1.00 1 d .
C(18) C 0.4382(4) 0.1718(3) -0.2330(2) 0.0221(12) Uani 1.00 1 d .
C(19) C 0.5244(4) 0.0882(3) -0.2558(2) 0.0197(11) Uani 1.00 1 d .
C(20) C 0.4838(4) 0.0072(4) -0.3217(3) 0.0272(12) Uani 1.00 1 d .
C(21) C 0.5655(5) -0.0684(4) -0.3439(3) 0.0306(13) Uani 1.00 1 d .
C(22) C 0.6848(4) -0.0682(4) -0.2999(3) 0.0254(12) Uani 1.00 1 d .
C(23) C 0.7241(4) 0.0108(4) -0.2336(3) 0.0287(13) Uani 1.00 1 d .
C(24) C 0.6437(4) 0.0875(3) -0.2119(3) 0.0232(12) Uani 1.00 1 d .
C(25) C 0.4090(4) 0.4777(3) 0.1265(2) 0.0198(11) Uani 1.00 1 d .
C(26) C 0.3298(4) 0.5140(3) 0.1870(2) 0.0187(11) Uani 1.00 1 d .
C(27) C 0.2637(4) 0.6062(3) 0.1852(2) 0.0217(11) Uani 1.00 1 d .
C(28) C 0.1893(4) 0.6340(3) 0.2402(2) 0.0210(11) Uani 1.00 1 d .
C(29) C 0.1814(4) 0.5699(3) 0.2977(2) 0.0248(12) Uani 1.00 1 d .
C(30) C 0.2498(4) 0.4779(4) 0.2994(3) 0.0236(12) Uani 1.00 1 d .
C(31) C 0.3246(4) 0.4510(3) 0.2449(2) 0.0209(11) Uani 1.00 1 d .
C(32) C 0.0603(4) 0.7640(4) 0.2938(2) 0.0257(12) Uani 1.00 1 d .
C(33) C 0.0052(4) 0.8706(3) 0.2809(2) 0.0193(11) Uani 1.00 1 d .
C(34) C -0.0751(4) 0.8803(3) 0.2114(2) 0.0196(11) Uani 1.00 1 d .
C(35) C -0.1316(4) 0.9773(4) 0.2022(3) 0.0267(13) Uani 1.00 1 d .
C(36) C -0.1058(4) 1.0656(4) 0.2636(3) 0.0279(13) Uani 1.00 1 d .
C(37) C -0.0248(4) 1.0572(4) 0.3332(3) 0.0273(13) Uani 1.00 1 d .
C(38) C 0.0305(4) 0.9594(3) 0.3425(3) 0.0237(12) Uani 1.00 1 d .
C(39) C 0.1543(4) 0.4227(4) 0.4013(3) 0.0254(12) Uani 1.00 1 d .
C(40) C 0.1615(4) 0.3354(3) 0.4511(2) 0.0217(11) Uani 1.00 1 d .
C(41) C 0.2629(4) 0.2714(4) 0.4626(3) 0.0262(12) Uani 1.00 1 d .
C(42) C 0.2668(5) 0.1914(4) 0.5099(3) 0.0306(13) Uani 1.00 1 d .
C(43) C 0.1685(5) 0.1769(4) 0.5475(3) 0.0291(13) Uani 1.00 1 d .
C(44) C 0.0672(4) 0.2403(4) 0.5360(3) 0.0303(13) Uani 1.00 1 d .
C(45) C 0.0638(4) 0.3193(4) 0.4885(2) 0.0264(12) Uani 1.00 1 d .
C(46) C 0.1643(4) 0.1591(3) 0.0776(3) 0.0203(11) Uani 1.00 1 d .
C(47) C 0.0901(4) 0.1313(3) 0.0034(3) 0.0223(12) Uani 1.00 1 d .
C(48) C -0.0505(4) 0.1373(3) -0.0132(3) 0.0230(12) Uani 1.00 1 d .
C(49) C -0.0890(4) 0.2483(3) -0.0385(2) 0.0212(11) Uani 1.00 1 d .
C(50) C 0.0037(4) 0.3427(3) -0.0002(2) 0.0194(11) Uani 1.00 1 d .
C(51) C 0.0616(4) 0.3639(3) 0.0805(2) 0.0181(11) Uani 1.00 1 d .
C(52) C 0.0324(4) 0.2962(3) 0.1412(2) 0.0232(12) Uani 1.00 1 d .
C(53) C 0.1204(4) 0.2032(4) 0.1518(2) 0.0254(12) Uani 1.00 1 d .
C(54) C 0.5508(5) 0.0967(5) 0.1073(3) 0.049(2) Uani 1.00 1 d .
H(1) H 0.3175 0.6363 -0.0891 0.026 Uiso 1.00 1 c R
H(2) H 0.4529 0.6471 0.0438 0.028 Uiso 1.00 1 c R
H(3) H 0.1061 0.3887 -0.1384 0.023 Uiso 1.00 1 c R
H(4) H 0.0897 0.5084 -0.1505 0.024 Uiso 1.00 1 c R
H(5) H 0.1594 0.5707 -0.2560 0.029 Uiso 1.00 1 c R
H(6) H 0.4011 0.4002 -0.3664 0.023 Uiso 1.00 1 c R
H(7) H 0.2934 0.2977 -0.1795 0.022 Uiso 1.00 1 c R
H(8) H 0.4416 0.5833 -0.3849 0.025 Uiso 1.00 1 c R
H(9) H 0.3490 0.5108 -0.4535 0.025 Uiso 1.00 1 c R
H(10) H 0.2370 0.7592 -0.3926 0.028 Uiso 1.00 1 c R
H(11) H 0.2202 0.9081 -0.4612 0.032 Uiso 1.00 1 c R
H(12) H 0.3223 0.9130 -0.5647 0.031 Uiso 1.00 1 c R
H(13) H 0.4310 0.7632 -0.6080 0.033 Uiso 1.00 1 c R
H(14) H 0.4428 0.6146 -0.5408 0.027 Uiso 1.00 1 c R
H(15) H 0.4680 0.2063 -0.1800 0.028 Uiso 1.00 1 c R
H(16) H 0.3569 0.1383 -0.2383 0.027 Uiso 1.00 1 c R
H(17) H 0.4007 0.0042 -0.3515 0.032 Uiso 1.00 1 c R
H(18) H 0.5382 -0.1214 -0.3900 0.035 Uiso 1.00 1 c R
H(19) H 0.7399 -0.1209 -0.3151 0.033 Uiso 1.00 1 c R
H(20) H 0.8062 0.0122 -0.2027 0.033 Uiso 1.00 1 c R
H(21) H 0.6709 0.1403 -0.1658 0.028 Uiso 1.00 1 c R
H(22) H 0.4167 0.4015 0.1230 0.023 Uiso 1.00 1 c R
H(23) H 0.4896 0.5147 0.1432 0.023 Uiso 1.00 1 c R
H(24) H 0.2687 0.6510 0.1466 0.026 Uiso 1.00 1 c R
H(25) H 0.1304 0.5885 0.3351 0.030 Uiso 1.00 1 c R
H(26) H 0.3716 0.3884 0.2474 0.025 Uiso 1.00 1 c R
H(27) H -0.0050 0.7111 0.2926 0.029 Uiso 1.00 1 c R
H(28) H 0.1159 0.7741 0.3437 0.030 Uiso 1.00 1 c R
H(29) H -0.0919 0.8199 0.1696 0.023 Uiso 1.00 1 c R
H(30) H -0.1878 0.9825 0.1543 0.032 Uiso 1.00 1 c R
H(31) H -0.1430 1.1322 0.2570 0.035 Uiso 1.00 1 c R
H(32) H -0.0065 1.1179 0.3747 0.033 Uiso 1.00 1 c R
H(33) H 0.0848 0.9524 0.3907 0.028 Uiso 1.00 1 c R
H(34) H 0.1693 0.4919 0.4342 0.031 Uiso 1.00 1 c R
H(35) H 0.0738 0.4182 0.3679 0.031 Uiso 1.00 1 c R
H(36) H 0.3312 0.2838 0.4384 0.031 Uiso 1.00 1 c R
H(37) H 0.3353 0.1465 0.5163 0.036 Uiso 1.00 1 c R
H(38) H 0.1706 0.1239 0.5811 0.035 Uiso 1.00 1 c R
H(39) H -0.0011 0.2286 0.5604 0.036 Uiso 1.00 1 c R
H(40) H -0.0055 0.3634 0.4818 0.032 Uiso 1.00 1 c R
H(41) H 0.2356 0.1177 0.0863 0.026 Uiso 1.00 1 c R
H(42) H 0.1182 0.0745 -0.0302 0.028 Uiso 1.00 1 c R
H(43) H -0.0886 0.0795 -0.0539 0.026 Uiso 1.00 1 c R
H(44) H -0.0789 0.1306 0.0337 0.027 Uiso 1.00 1 c R
H(45) H -0.0980 0.2409 -0.0940 0.026 Uiso 1.00 1 c R
H(46) H -0.1670 0.2640 -0.0247 0.026 Uiso 1.00 1 c R
H(47) H -0.0089 0.4063 -0.0236 0.024 Uiso 1.00 1 c R
H(48) H 0.0819 0.4388 0.1013 0.022 Uiso 1.00 1 c R
H(49) H 0.0390 0.3428 0.1903 0.027 Uiso 1.00 1 c R
H(50) H -0.0507 0.2644 0.1237 0.027 Uiso 1.00 1 c R
H(51) H 0.0782 0.1455 0.1679 0.030 Uiso 1.00 1 c R
H(52) H 0.1911 0.2313 0.1918 0.031 Uiso 1.00 1 c R

loop_
_atom_site_aniso_label
_atom_site_aniso_U_11
_atom_site_aniso_U_22
_atom_site_aniso_U_33
_atom_site_aniso_U_12
_atom_site_aniso_U_13
_atom_site_aniso_U_23
Rh(1) 0.0199(2) 0.0182(2) 0.0162(2) -0.0006(1) 0.00443(13) 0.0044(1)
Cl(1) 0.0168(5) 0.0163(5) 0.0155(5) -0.0018(4) 0.0059(4) 0.0041(4)
Cl(2) 0.0312(7) 0.0432(8) 0.0845(11) 0.0077(6) 0.0207(7) 0.0359(8)
Cl(3) 0.0653(11) 0.102(1) 0.0686(12) 0.0272(10) 0.0217(9) 0.0496(11)
O(1) 0.030(2) 0.039(2) 0.026(2) 0.013(2) 0.019(1) 0.018(2)
O(2) 0.030(2) 0.025(2) 0.017(2) 0.007(1) 0.0083(13) 0.0072(13)
O(3) 0.035(2) 0.030(2) 0.017(2) 0.011(1) 0.010(1) 0.005(1)
O(4) 0.040(2) 0.036(2) 0.026(2) 0.012(2) 0.016(2) 0.016(2)
N(1) 0.022(2) 0.017(2) 0.015(2) 0.000(2) 0.003(1) 0.000(2)
N(2) 0.025(2) 0.019(2) 0.013(2) -0.001(2) 0.007(2) 0.003(2)
C(1) 0.022(2) 0.017(2) 0.015(2) 0.000(2) 0.010(2) 0.006(2)
C(2) 0.029(2) 0.017(2) 0.021(2) 0.002(2) 0.012(2) 0.002(2)
C(3) 0.029(3) 0.017(2) 0.022(2) -0.012(2) 0.014(2) -0.002(2)
C(4) 0.021(2) 0.020(2) 0.018(2) -0.003(2) 0.001(2) 0.001(2)
C(5) 0.020(2) 0.026(2) 0.013(2) 0.002(2) -0.000(2) 0.001(2)
C(6) 0.029(2) 0.025(3) 0.020(2) 0.004(2) 0.009(2) 0.003(2)
C(7) 0.028(2) 0.020(2) 0.017(2) -0.000(2) 0.005(2) 0.002(2)
C(8) 0.026(2) 0.017(2) 0.016(2) -0.003(2) 0.007(2) 0.006(2)
C(9) 0.023(2) 0.021(2) 0.015(2) 0.001(2) -0.000(2) -0.002(2)
C(10) 0.021(2) 0.020(2) 0.014(2) 0.001(2) 0.002(2) 0.009(2)
C(11) 0.023(2) 0.025(2) 0.014(2) 0.002(2) 0.006(2) 0.007(2)
C(12) 0.023(2) 0.018(2) 0.014(2) -0.008(2) 0.003(2) 0.005(2)
C(13) 0.020(2) 0.030(3) 0.020(2) 0.005(2) 0.000(2) 0.004(2)
C(14) 0.028(3) 0.025(3) 0.027(3) 0.006(2) 0.002(2) 0.002(2)
C(15) 0.031(3) 0.025(3) 0.023(2) -0.001(2) -0.004(2) 0.010(2)
C(16) 0.031(3) 0.031(3) 0.020(2) 0.000(2) 0.003(2) 0.013(2)
C(17) 0.020(2) 0.030(3) 0.017(2) -0.004(2) 0.004(2) 0.004(2)
C(18) 0.025(2) 0.026(3) 0.018(2) 0.002(2) 0.006(2) 0.010(2)
C(19) 0.027(2) 0.018(2) 0.020(2) -0.002(2) 0.012(2) 0.013(2)
C(20) 0.026(2) 0.028(3) 0.025(3) 0.004(2) 0.001(2) 0.003(2)
C(21) 0.037(3) 0.028(3) 0.022(2) 0.002(2) -0.000(2) -0.003(2)
C(22) 0.031(3) 0.027(3) 0.023(2) 0.005(2) 0.012(2) 0.010(2)
C(23) 0.025(2) 0.033(3) 0.025(3) -0.004(2) -0.003(2) 0.007(2)
C(24) 0.028(2) 0.018(2) 0.023(2) -0.004(2) 0.006(2) 0.001(2)
C(25) 0.018(2) 0.019(2) 0.020(2) 0.004(2) 0.001(2) 0.000(2)
C(26) 0.020(2) 0.018(2) 0.015(2) -0.008(2) -0.002(2) -0.000(2)
C(27) 0.029(2) 0.019(2) 0.016(2) -0.008(2) 0.004(2) 0.003(2)
C(28) 0.027(2) 0.020(2) 0.014(2) 0.004(2) 0.001(2) 0.001(2)
C(29) 0.027(2) 0.031(3) 0.016(2) 0.005(2) 0.002(2) 0.006(2)
C(30) 0.025(2) 0.026(3) 0.019(2) -0.001(2) 0.001(2) 0.005(2)
C(31) 0.020(2) 0.023(2) 0.018(2) -0.004(2) 0.001(2) 0.004(2)
C(32) 0.028(3) 0.033(3) 0.013(2) 0.003(2) 0.002(2) -0.003(2)
C(33) 0.020(2) 0.018(2) 0.020(2) -0.003(2) 0.006(2) 0.003(2)
C(34) 0.021(2) 0.019(2) 0.018(2) -0.005(2) 0.005(2) 0.001(2)
C(35) 0.027(3) 0.031(3) 0.023(2) 0.001(2) 0.005(2) 0.008(2)
C(36) 0.033(3) 0.025(3) 0.029(3) 0.005(2) 0.012(2) 0.006(2)
C(37) 0.037(3) 0.022(3) 0.023(2) -0.002(2) 0.009(2) 0.001(2)
C(38) 0.031(3) 0.022(2) 0.018(2) -0.002(2) 0.005(2) 0.003(2)
C(39) 0.026(2) 0.025(3) 0.025(2) 0.002(2) 0.006(2) 0.003(2)
C(40) 0.029(2) 0.018(2) 0.015(2) -0.000(2) 0.003(2) -0.003(2)
C(41) 0.027(3) 0.029(3) 0.022(2) -0.000(2) 0.002(2) 0.004(2)
C(42) 0.035(3) 0.035(3) 0.022(2) 0.004(2) 0.004(2) 0.006(2)
C(43) 0.041(3) 0.028(3) 0.018(2) -0.002(2) 0.003(2) 0.007(2)
C(44) 0.030(3) 0.039(3) 0.020(2) -0.002(2) 0.006(2) 0.002(2)
C(45) 0.028(3) 0.034(3) 0.018(2) 0.004(2) 0.005(2) 0.003(2)
C(46) 0.025(2) 0.014(2) 0.027(2) -0.001(2) 0.011(2) 0.013(2)
C(47) 0.027(2) 0.018(2) 0.027(2) -0.003(2) 0.014(2) 0.006(2)
C(48) 0.021(2) 0.022(2) 0.024(2) -0.008(2) 0.002(2) 0.003(2)
C(49) 0.018(2) 0.028(3) 0.019(2) -0.007(2) 0.005(2) 0.007(2)
C(50) 0.020(2) 0.019(2) 0.021(2) 0.003(2) 0.007(2) 0.005(2)
C(51) 0.023(2) 0.015(2) 0.018(2) 0.001(2) 0.011(2) 0.001(2)
C(52) 0.026(2) 0.029(3) 0.013(2) 0.000(2) 0.003(2) 0.002(2)
C(53) 0.030(3) 0.027(3) 0.020(2) 0.000(2) 0.002(2) 0.008(2)
C(54) 0.038(3) 0.056(4) 0.065(4) 0.004(3) 0.016(3) 0.034(3)

loop_
_atom_type_symbol
_atom_type_description
_atom_type_scat_dispersion_real
_atom_type_scat_dispersion_imag
_atom_type_scat_source
H H 0.000 0.000
;
International Tables for Crystallography
(1992, Vol. C, Table 6.1.1.4)
;
N N 0.006 0.003
;
International Tables for Crystallography
(1992, Vol. C, Tables 4.2.6.8 and 6.1.1.4)
;
O O 0.011 0.006
;
International Tables for Crystallography
(1992, Vol. C, Tables 4.2.6.8 and 6.1.1.4)
;
Rh Rh -1.118 0.919
;
International Tables for Crystallography
(1992, Vol. C, Tables 4.2.6.8 and 6.1.1.4)
;
Cl Cl 0.148 0.159
;
International Tables for Crystallography
(1992, Vol. C, Tables 4.2.6.8 and 6.1.1.4)
;
C C 0.003 0.002
;
International Tables for Crystallography
(1992, Vol. C, Tables 4.2.6.8 and 6.1.1.4)
;

loop_
_geom_angle_atom_site_label_1
_geom_angle_atom_site_label_2
_geom_angle_atom_site_label_3
_geom_angle
C(1) Rh(1) Cl(1) 88.1(1)
C(46) Rh(1) Cl(1) 91.3(1)
C(47) Rh(1) Cl(1) 90.9(1)
C(50) Rh(1) Cl(1) 153.5(1)
C(51) Rh(1) Cl(1) 167.2(1)
Rh(1) C(1) N(1) 131.5(3)
Rh(1) C(1) N(2) 124.0(3)
C(46) Rh(1) C(1) 156.1(1)
C(47) Rh(1) C(1) 167.5(1)
C(50) Rh(1) C(1) 93.5(2)
C(51) Rh(1) C(1) 94.3(2)
Rh(1) C(46) C(47) 72.6(3)
C(47) Rh(1) C(46) 36.4(1)
C(50) Rh(1) C(46) 97.5(2)
C(51) Rh(1) C(46) 81.4(2)
Rh(1) C(46) C(53) 109.2(3)
Rh(1) C(47) C(46) 71.1(2)
Rh(1) C(47) C(48) 111.7(3)
C(50) Rh(1) C(47) 81.9(2)
C(51) Rh(1) C(47) 89.4(2)
Rh(1) C(50) C(49) 110.5(3)
Rh(1) C(50) C(51) 71.3(2)
C(51) Rh(1) C(50) 38.9(1)
Rh(1) C(51) C(50) 69.8(2)
Rh(1) C(51) C(52) 113.7(3)
Cl(2) C(54) Cl(3) 108.7(3)
O(1) C(7) C(6) 115.2(4)
O(1) C(7) C(8) 124.3(4)
C(11) O(1) C(7) 116.8(3)
O(1) C(11) C(12) 110.2(3)
O(2) C(9) C(8) 115.7(4)
O(2) C(9) C(10) 124.0(4)
C(18) O(2) C(9) 116.2(3)
O(2) C(18) C(19) 107.4(4)
O(3) C(28) C(27) 115.4(4)
O(3) C(28) C(29) 123.9(4)
C(32) O(3) C(28) 116.7(3)
O(3) C(32) C(33) 110.2(4)
O(4) C(30) C(29) 122.8(4)
O(4) C(30) C(31) 116.9(4)
C(39) O(4) C(30) 118.1(3)
O(4) C(39) C(40) 109.3(4)
N(1) C(1) N(2) 104.4(3)
C(4) N(1) C(1) 126.2(3)
C(2) N(1) C(1) 111.3(3)
C(4) N(1) C(2) 122.3(3)
N(1) C(2) C(3) 106.9(4)
N(1) C(4) C(5) 111.4(3)
C(25) N(2) C(1) 124.9(3)
C(3) N(2) C(1) 111.0(3)
C(25) N(2) C(3) 124.1(3)
N(2) C(3) C(2) 106.5(3)
N(2) C(25) C(26) 111.9(3)
C(4) C(5) C(6) 120.1(4)
C(4) C(5) C(10) 118.5(4)
C(5) C(6) C(7) 119.0(4)
C(10) C(5) C(6) 121.3(4)
C(5) C(10) C(9) 118.9(4)
C(6) C(7) C(8) 120.5(4)
C(7) C(8) C(9) 120.0(4)
C(8) C(9) C(10) 120.3(4)
C(11) C(12) C(13) 121.7(4)
C(11) C(12) C(17) 119.0(4)
C(17) C(12) C(13) 119.3(4)
C(12) C(13) C(14) 119.3(4)
C(12) C(17) C(16) 121.9(4)
C(13) C(14) C(15) 120.7(4)
C(14) C(15) C(16) 120.3(4)
C(15) C(16) C(17) 118.5(4)
C(18) C(19) C(20) 120.0(4)
C(18) C(19) C(24) 121.1(3)
C(24) C(19) C(20) 118.8(4)
C(19) C(20) C(21) 119.8(4)
C(19) C(24) C(23) 121.1(4)
C(20) C(21) C(22) 120.9(4)
C(21) C(22) C(23) 119.2(4)
C(22) C(23) C(24) 120.1(4)
C(25) C(26) C(27) 122.0(4)
C(25) C(26) C(31) 118.2(4)
C(26) C(27) C(28) 119.9(4)
C(31) C(26) C(27) 119.8(4)
C(26) C(31) C(30) 120.5(4)
C(27) C(28) C(29) 120.7(4)
C(28) C(29) C(30) 118.8(4)
C(29) C(30) C(31) 120.3(4)
C(32) C(33) C(34) 121.2(3)
C(32) C(33) C(38) 119.1(4)
C(38) C(33) C(34) 119.6(4)
C(33) C(34) C(35) 120.6(4)
C(33) C(38) C(37) 120.0(4)
C(34) C(35) C(36) 119.6(4)
C(35) C(36) C(37) 120.4(4)
C(36) C(37) C(38) 119.8(4)
C(39) C(40) C(41) 122.8(4)
C(39) C(40) C(45) 118.4(4)
C(45) C(40) C(41) 118.8(4)
C(40) C(41) C(42) 121.2(5)
C(40) C(45) C(44) 120.4(4)
C(41) C(42) C(43) 119.3(4)
C(42) C(43) C(44) 119.7(5)
C(43) C(44) C(45) 120.6(5)
C(46) C(47) C(48) 123.2(4)
C(53) C(46) C(47) 126.0(4)
C(46) C(53) C(52) 113.0(4)
C(47) C(48) C(49) 111.4(3)
C(48) C(49) C(50) 113.9(3)
C(49) C(50) C(51) 124.8(4)
C(50) C(51) C(52) 123.9(3)
C(51) C(52) C(53) 112.6(4)
Rh(1) C(46) H(41) 113.5623
Rh(1) C(47) H(42) 114.2624
Rh(1) C(50) H(47) 114.0541
Rh(1) C(51) H(48) 113.8231
O(1) C(11) H(8) 109.3686
O(1) C(11) H(9) 109.3722
O(2) C(18) H(15) 110.5938
O(2) C(18) H(16) 109.5385
O(3) C(32) H(27) 109.0341
O(3) C(32) H(28) 109.5871
O(4) C(39) H(34) 109.2537
O(4) C(39) H(35) 109.4659
N(1) C(2) H(1) 126.6164
N(1) C(4) H(3) 108.9318
N(1) C(4) H(4) 109.1720
N(2) C(3) H(2) 126.5005
N(2) C(25) H(22) 108.9417
N(2) C(25) H(23) 108.6174
H(1) C(2) C(3) 126.5192
C(2) C(3) H(2) 127.0439
H(3) C(4) C(5) 108.8343
H(4) C(4) C(5) 109.0304
H(4) C(4) H(3) 109.4648
C(5) C(6) H(5) 120.6671
C(5) C(10) H(7) 120.9233
H(5) C(6) C(7) 120.3333
C(7) C(8) H(6) 120.1285
H(6) C(8) C(9) 119.9170
C(9) C(10) H(7) 120.1990
H(8) C(11) C(12) 108.6739
H(9) C(11) C(12) 109.7562
H(9) C(11) H(8) 109.4592
C(12) C(13) H(10) 119.8742
C(12) C(17) H(14) 118.4912
H(10) C(13) C(14) 120.7779
C(13) C(14) H(11) 119.7286
H(11) C(14) C(15) 119.5978
C(14) C(15) H(12) 119.9198
C(15) C(16) H(13) 120.7583
H(12) C(15) C(16) 119.8148
C(16) C(17) H(14) 119.6353
H(13) C(16) C(17) 120.7397
H(15) C(18) C(19) 110.0973
H(16) C(18) C(19) 109.7772
H(16) C(18) H(15) 109.4559
C(19) C(20) H(17) 120.2852
C(19) C(24) H(21) 119.4709
H(17) C(20) C(21) 119.9388
C(20) C(21) H(18) 119.2715
H(18) C(21) C(22) 119.7944
C(21) C(22) H(19) 120.4946
C(22) C(23) H(20) 120.3222
H(19) C(22) C(23) 120.2870
C(23) C(24) H(21) 119.4590
H(20) C(23) C(24) 119.5790
H(22) C(25) C(26) 108.7475
H(23) C(25) C(26) 109.1587
H(23) C(25) H(22) 109.4614
C(26) C(27) H(24) 120.3641
C(26) C(31) H(26) 120.2709
H(24) C(27) C(28) 119.7351
C(28) C(29) H(25) 120.8753
H(25) C(29) C(30) 120.3733
C(30) C(31) H(26) 119.2304
H(27) C(32) C(33) 109.4677
H(28) C(32) C(33) 109.0598
H(28) C(32) H(27) 109.4645
C(33) C(34) H(29) 119.3752
C(33) C(38) H(33) 119.5886
H(29) C(34) C(35) 119.9984
C(34) C(35) H(30) 119.7735
H(30) C(35) C(36) 120.6426
C(35) C(36) H(31) 119.6955
C(36) C(37) H(32) 120.1842
H(31) C(36) C(37) 119.9398
C(37) C(38) H(33) 120.3946
H(32) C(37) C(38) 119.9702
H(34) C(39) C(40) 109.3948
H(35) C(39) C(40) 109.9777
H(35) C(39) H(34) 109.4579
C(40) C(41) H(36) 119.0316
C(40) C(45) H(40) 119.6000
H(36) C(41) C(42) 119.7718
C(41) C(42) H(37) 120.6769
H(37) C(42) C(43) 120.0322
C(42) C(43) H(38) 120.4227
C(43) C(44) H(39) 119.5783
H(38) C(43) C(44) 119.8527
C(44) C(45) H(40) 120.0074
H(39) C(44) C(45) 119.8012
H(41) C(46) C(47) 113.8500
C(46) C(47) H(42) 115.2658
H(41) C(46) C(53) 113.7548
C(46) C(53) H(52) 108.9065
C(46) C(53) H(51) 108.7561
H(42) C(47) C(48) 113.7996
C(47) C(48) H(43) 109.9260
C(47) C(48) H(44) 108.0565
C(48) C(49) H(45) 108.0987
H(43) C(48) C(49) 109.2071
H(44) C(48) C(49) 108.7752
C(48) C(49) H(46) 108.4904
H(44) C(48) H(43) 109.4547
H(45) C(49) C(50) 108.7660
C(49) C(50) H(47) 114.2300
H(46) C(49) C(50) 108.0983
H(46) C(49) H(45) 109.4582
H(47) C(50) C(51) 113.9635
C(50) C(51) H(48) 114.3093
H(48) C(51) C(52) 113.6636
C(51) C(52) H(50) 108.5966
C(51) C(52) H(49) 108.8761
H(50) C(52) C(53) 107.8002
C(52) C(53) H(52) 107.5308
H(49) C(52) C(53) 109.5018
C(52) C(53) H(51) 109.1537
H(50) C(52) H(49) 109.4575
H(52) C(53) H(51) 109.4672

loop_
_geom_bond_atom_site_label_1
_geom_bond_atom_site_label_2
_geom_bond_distance
Rh(1) Cl(1) 2.398(1)
Rh(1) C(1) 2.042(4)
Rh(1) C(46) 2.195(4)
Rh(1) C(47) 2.214(4)
Rh(1) C(50) 2.110(4)
Rh(1) C(51) 2.129(4)
Cl(2) C(54) 1.777(6)
Cl(3) C(54) 1.802(5)
O(1) C(7) 1.388(5)
O(1) C(11) 1.418(6)
O(2) C(9) 1.379(5)
O(2) C(18) 1.442(5)
O(3) C(28) 1.372(5)
O(3) C(32) 1.435(5)
O(4) C(30) 1.385(6)
O(4) C(39) 1.432(6)
N(1) C(1) 1.356(5)
N(1) C(2) 1.391(5)
N(1) C(4) 1.465(5)
N(2) C(1) 1.360(5)
N(2) C(3) 1.399(6)
N(2) C(25) 1.462(5)
C(2) C(3) 1.347(5)
C(4) C(5) 1.515(6)
C(5) C(6) 1.379(6)
C(5) C(10) 1.390(6)
C(6) C(7) 1.408(7)
C(7) C(8) 1.362(6)
C(8) C(9) 1.403(6)
C(9) O(2) 1.379(5)
C(9) C(10) 1.388(6)
C(11) C(12) 1.522(6)
C(12) C(13) 1.386(6)
C(12) C(17) 1.385(6)
C(13) C(14) 1.400(7)
C(14) C(15) 1.378(7)
C(15) C(16) 1.396(6)
C(16) C(17) 1.384(7)
C(18) O(2) 1.442(5)
C(18) C(19) 1.490(6)
C(19) C(20) 1.399(5)
C(19) C(24) 1.378(6)
C(20) C(21) 1.385(7)
C(21) C(22) 1.377(6)
C(22) C(23) 1.387(6)
C(23) C(24) 1.382(6)
C(25) C(26) 1.525(6)
C(26) C(27) 1.379(6)
C(26) C(31) 1.385(6)
C(27) C(28) 1.395(6)
C(28) C(29) 1.394(6)
C(29) C(30) 1.392(6)
C(30) O(4) 1.385(6)
C(30) C(29) 1.392(6)
C(30) C(31) 1.389(6)
C(31) C(30) 1.389(6)
C(32) C(33) 1.507(6)
C(33) C(34) 1.379(6)
C(33) C(38) 1.398(5)
C(34) C(35) 1.393(6)
C(35) C(36) 1.393(6)
C(36) C(37) 1.380(6)
C(37) C(38) 1.397(6)
C(39) C(40) 1.492(6)
C(40) C(41) 1.389(6)
C(40) C(45) 1.386(7)
C(41) C(42) 1.389(7)
C(42) C(43) 1.389(7)
C(43) C(44) 1.383(7)
C(44) C(45) 1.382(7)
C(46) C(47) 1.376(5)
C(46) C(53) 1.507(6)
C(47) C(48) 1.514(6)
C(48) C(49) 1.563(6)
C(49) C(50) 1.504(5)
C(50) Rh(1) 2.110(4)
C(50) C(49) 1.504(5)
C(50) C(51) 1.411(5)
C(51) C(50) 1.411(5)
C(51) C(52) 1.531(6)
C(52) C(53) 1.542(6)
C(2) H(1) 0.9500
C(3) H(2) 0.9500
C(4) H(3) 0.9500
C(4) H(4) 0.9500
C(6) H(5) 0.9499
C(8) H(6) 0.9500
C(10) H(7) 0.9500
C(11) H(8) 0.9499
C(11) H(9) 0.9500
C(13) H(10) 0.9500
C(14) H(11) 0.9500
C(15) H(12) 0.9500
C(16) H(13) 0.9500
C(17) H(14) 0.9500
C(18) H(15) 0.9499
C(18) H(16) 0.9500
C(20) H(17) 0.9500
C(21) H(18) 0.9499
C(22) H(19) 0.9500
C(23) H(20) 0.9500
C(24) H(21) 0.9501
C(25) H(22) 0.9500
C(25) H(23) 0.9500
C(27) H(24) 0.9500
C(29) H(25) 0.9500
C(31) H(26) 0.9500
C(32) H(27) 0.9500
C(32) H(28) 0.9500
C(34) H(29) 0.9500
C(35) H(30) 0.9500
C(36) H(31) 0.9500
C(37) H(32) 0.9500
C(38) H(33) 0.9500
C(39) H(34) 0.9500
C(39) H(35) 0.9500
C(41) H(36) 0.9499
C(42) H(37) 0.9501
C(43) H(38) 0.9500
C(44) H(39) 0.9500
C(45) H(40) 0.9500
C(46) H(41) 0.9500
C(47) H(42) 0.9500
C(48) H(43) 0.9500
C(48) H(44) 0.9500
C(49) H(45) 0.9500
C(49) H(46) 0.9500
C(50) H(47) 0.9501
C(51) H(48) 0.9500
C(52) H(49) 0.9500
C(52) H(50) 0.9500
C(53) H(51) 0.9500
C(53) H(52) 0.9500
H(47) C(50) 0.9501

loop_
_geom_torsion_atom_site_label_1
_geom_torsion_atom_site_label_2
_geom_torsion_atom_site_label_3
_geom_torsion_atom_site_label_4
_geom_torsion
Cl(1) Rh(1) C(1) N(1) 92.5(4)
Cl(1) Rh(1) C(1) N(2) -83.5(3)
C(46) Rh(1) C(1) N(1) -178.5(2)
C(46) Rh(1) C(1) N(2) 5.6(6)
C(47) Rh(1) C(1) N(1) 6.7(9)
C(47) Rh(1) C(1) N(2) -169.2(3)
C(50) Rh(1) C(1) N(1) -61.1(4)
C(50) Rh(1) C(1) N(2) 123.0(3)
C(51) Rh(1) C(1) N(1) -100.1(4)
C(51) Rh(1) C(1) N(2) 84.0(3)
Cl(1) Rh(1) C(46) C(47) -89.7(3)
Cl(1) Rh(1) C(46) C(53) 147.4(3)
C(1) Rh(1) C(46) C(47) -178.1(2)
C(1) Rh(1) C(46) C(53) 59.0(4)
C(47) Rh(1) C(46) C(53) -122.9(4)
C(50) Rh(1) C(46) C(47) 65.3(3)
C(50) Rh(1) C(46) C(53) -57.6(3)
C(51) Rh(1) C(46) C(47) 100.8(3)
C(51) Rh(1) C(46) C(53) -22.1(2)
Cl(1) Rh(1) C(47) C(46) 91.0(3)
Cl(1) Rh(1) C(47) C(48) -149.9(3)
C(1) Rh(1) C(47) C(46) 176.5(4)
C(1) Rh(1) C(47) C(48) -64.4(7)
C(46) Rh(1) C(47) C(48) 119.1(4)
C(50) Rh(1) C(47) C(46) -114.5(3)
C(50) Rh(1) C(47) C(48) 4.6(3)
C(51) Rh(1) C(47) C(46) -76.2(3)
C(51) Rh(1) C(47) C(48) 42.9(3)
Cl(1) Rh(1) C(50) C(49) 53.6(5)
Cl(1) Rh(1) C(50) C(51) 174.7(2)
C(1) Rh(1) C(50) C(49) 146.4(3)
C(1) Rh(1) C(50) C(51) -92.4(2)
C(46) Rh(1) C(50) C(49) -54.9(3)
C(46) Rh(1) C(50) C(51) 66.3(2)
C(47) Rh(1) C(50) C(49) -21.9(3)
C(47) Rh(1) C(50) C(51) 99.2(2)
C(51) Rh(1) C(50) C(49) -121.1(4)
Cl(1) Rh(1) C(51) C(50) -169.3(4)
Cl(1) Rh(1) C(51) C(52) -50.1(6)
C(1) Rh(1) C(51) C(50) 90.3(2)
C(1) Rh(1) C(51) C(52) -150.5(2)
C(46) Rh(1) C(51) C(50) -113.4(2)
C(46) Rh(1) C(51) C(52) 5.8(2)
C(47) Rh(1) C(51) C(50) -77.7(2)
C(47) Rh(1) C(51) C(52) 41.4(2)
C(50) Rh(1) C(51) C(52) 119.2(3)
C(11) O(1) C(7) C(6) 167.2(3)
C(11) O(1) C(7) C(8) -13.0(5)
C(7) O(1) C(11) C(12) -174.7(3)
C(18) O(2) C(9) C(8) -179.5(3)
C(18) O(2) C(9) C(10) 0.2(4)
C(9) O(2) C(18) C(19) -179.5(3)
C(32) O(3) C(28) C(27) -173.5(3)
C(32) O(3) C(28) C(29) 6.5(5)
C(28) O(3) C(32) C(33) 175.7(3)
C(39) O(4) C(30) C(29) 11.5(5)
C(39) O(4) C(30) C(31) -168.5(3)
C(30) O(4) C(39) C(40) 175.3(3)
C(2) N(1) C(1) Rh(1) -175.2(3)
C(2) N(1) C(1) N(2) 1.3(4)
C(4) N(1) C(1) Rh(1) -0.9(6)
C(4) N(1) C(1) N(2) 175.6(3)
C(1) N(1) C(2) C(3) -0.5(5)
C(4) N(1) C(2) C(3) -175.1(4)
C(1) N(1) C(4) C(5) -116.1(4)
C(2) N(1) C(4) C(5) 57.7(5)
C(3) N(2) C(1) Rh(1) 175.2(3)
C(3) N(2) C(1) N(1) -1.7(4)
C(25) N(2) C(1) Rh(1) -4.5(6)
C(25) N(2) C(1) N(1) 178.6(3)
C(1) N(2) C(3) C(2) 1.4(5)
C(25) N(2) C(3) C(2) -178.9(4)
C(1) N(2) C(25) C(26) -81.5(5)
C(3) N(2) C(25) C(26) 98.7(4)
N(1) C(2) C(3) N(2) -0.5(5)
N(1) C(4) C(5) C(6) -104.8(4)
N(1) C(4) C(5) C(10) 70.9(5)
C(4) C(5) C(6) C(7) 175.1(3)
C(10) C(5) C(6) C(7) -0.6(6)
C(4) C(5) C(10) C(9) -175.9(3)
C(6) C(5) C(10) C(9) -0.2(5)
C(5) C(6) C(7) O(1) -179.3(3)
C(5) C(6) C(7) C(8) 0.9(6)
O(1) C(7) C(8) C(9) 179.8(4)
C(6) C(7) C(8) C(9) -0.4(6)
C(7) C(8) C(9) O(2) 179.4(3)
C(7) C(8) C(9) C(10) -0.3(5)
O(2) C(9) C(10) C(5) -179.1(4)
C(8) C(9) C(10) C(5) 0.6(5)
O(1) C(11) C(12) C(13) 17.1(5)
O(1) C(11) C(12) C(17) -164.5(3)
C(11) C(12) C(13) C(14) 177.7(3)
C(17) C(12) C(13) C(14) -0.7(5)
C(11) C(12) C(17) C(16) -176.9(3)
C(13) C(12) C(17) C(16) 1.6(6)
C(12) C(13) C(14) C(15) -0.8(6)
C(13) C(14) C(15) C(16) 1.5(6)
C(14) C(15) C(16) C(17) -0.7(6)
C(15) C(16) C(17) C(12) -0.9(6)
O(2) C(18) C(19) C(20) -77.3(5)
O(2) C(18) C(19) C(24) 104.2(5)
C(18) C(19) C(20) C(21) 178.1(4)
C(24) C(19) C(20) C(21) -3.3(7)
C(18) C(19) C(24) C(23) -179.2(4)
C(20) C(19) C(24) C(23) 2.3(7)
C(19) C(20) C(21) C(22) 3.1(8)
C(20) C(21) C(22) C(23) -1.7(8)
C(21) C(22) C(23) C(24) 0.6(7)
C(22) C(23) C(24) C(19) -1.0(7)
N(2) C(25) C(26) C(27) -34.9(5)
N(2) C(25) C(26) C(31) 144.7(4)
C(25) C(26) C(27) C(28) 177.8(3)
C(31) C(26) C(27) C(28) -1.8(5)
C(25) C(26) C(31) C(30) -177.3(3)
C(27) C(26) C(31) C(30) 2.3(5)
C(26) C(27) C(28) O(3) -179.6(3)
C(26) C(27) C(28) C(29) 0.4(6)
O(3) C(28) C(29) C(30) -179.6(4)
C(27) C(28) C(29) C(30) 0.4(6)
C(28) C(29) C(30) O(4) -179.8(3)
C(28) C(29) C(30) C(31) 0.2(5)
O(4) C(30) C(31) C(26) 178.5(3)
C(29) C(30) C(31) C(26) -1.5(6)
O(3) C(32) C(33) C(34) 56.9(5)
O(3) C(32) C(33) C(38) -126.9(4)
C(32) C(33) C(34) C(35) 175.9(4)
C(38) C(33) C(34) C(35) -0.3(7)
C(32) C(33) C(38) C(37) -176.7(4)
C(34) C(33) C(38) C(37) -0.4(7)
C(33) C(34) C(35) C(36) 0.5(7)
C(34) C(35) C(36) C(37) 0.0(7)
C(35) C(36) C(37) C(38) -0.7(8)
C(36) C(37) C(38) C(33) 0.9(7)
O(4) C(39) C(40) C(41) 14.6(5)
O(4) C(39) C(40) C(45) -166.6(3)
C(39) C(40) C(41) C(42) 179.5(4)
C(45) C(40) C(41) C(42) 0.7(6)
C(39) C(40) C(45) C(44) -179.2(3)
C(41) C(40) C(45) C(44) -0.4(6)
C(40) C(41) C(42) C(43) -1.2(6)
C(41) C(42) C(43) C(44) 1.4(6)
C(42) C(43) C(44) C(45) -1.1(6)
C(43) C(44) C(45) C(40) 0.6(6)
Rh(1) C(46) C(47) C(48) -104.0(4)
C(53) C(46) C(47) Rh(1) 101.4(4)
C(53) C(46) C(47) C(48) -2.6(7)
Rh(1) C(46) C(53) C(52) 34.8(4)
C(47) C(46) C(53) C(52) -47.2(6)
Rh(1) C(47) C(48) C(49) 13.1(4)
C(46) C(47) C(48) C(49) 94.1(5)
C(47) C(48) C(49) C(50) -32.6(5)
C(48) C(49) C(50) Rh(1) 36.3(4)
C(48) C(49) C(50) C(51) -44.7(6)
Rh(1) C(50) C(51) C(52) -105.7(4)
C(49) C(50) C(51) Rh(1) 102.4(4)
C(49) C(50) C(51) C(52) -3.2(7)
Rh(1) C(51) C(52) C(53) 11.5(4)
C(50) C(51) C(52) C(53) 92.4(5)
C(51) C(52) C(53) C(46) -31.1(4)
